data_2215850
loop_
_publ_author_name
'Li-Li Kong'
'Shan Gao'
'Li-Hua Huo'
'Ng, Seik Weng'

_publ_section_title
<i>catena</i>-Poly[[aqua(<i>N</i>,<i>N</i>-dimethylformamide-\k<i>O</i>)strontium(II)]-bis[\m-2-(4-carboxyphenoxy)propionato-\k^3^<i>O</i>,<i>O</i>':<i>O</i>']]
_journal_coeditor_code CI2486
_journal_issue 11
_journal_name_full 'Acta Crystallographica Section E'
_journal_page_first m2849
_journal_page_last m2849
_journal_paper_doi 10.1107/S1600536807052166
_journal_volume 63
_journal_year 2007
_chemical_formula_iupac '[Sr (C10 H9 O5)2 (C3 H7 N O) (H2 O)]'
_chemical_formula_moiety 'C23 H27 N O12 Sr'
_chemical_formula_sum 'C23 H27 N O12 Sr'
_chemical_formula_weight 597.08
_chemical_name_systematic
;
catena-Poly[[aqua(<i>N</i>,<i>N</i>-dimethylformamide-\kO)strontium(II)]-
bis[\m-2-(4-carboxyphenoxy)propionato-\k^3^<i>O</i>,<i>O</i>':<i>O</i>']]
;
_space_group_IT_number 62
_symmetry_cell_setting orthorhombic
_symmetry_space_group_name_Hall '-P 2ac 2n'
_symmetry_space_group_name_H-M 'P n m a'
_atom_sites_solution_hydrogens geom
_atom_sites_solution_primary direct
_atom_sites_solution_secondary difmap
_audit_creation_method SHELXL97
_cell_angle_alpha 90.00
_cell_angle_beta 90.00
_cell_angle_gamma 90.00
_cell_formula_units_Z 4
_cell_length_a 7.8303(3)
_cell_length_b 23.9730(10)
_cell_length_c 13.3136(5)
_cell_measurement_reflns_used 21767
_cell_measurement_temperature 295(2)
_cell_measurement_theta_max 27.5
_cell_measurement_theta_min 3.0
_cell_volume 2499.17(17)
_computing_cell_refinement 'RAPID-AUTO (Rigaku, 1998)'
_computing_data_collection 'RAPID-AUTO (Rigaku, 1998)'
_computing_data_reduction 'CrystalStructure (Rigaku/MSC, 2002)'
_computing_molecular_graphics 'X-SEED (Barbour, 2001)'
_computing_publication_material 'publCIF (Westrip, 2007)'
_computing_structure_refinement 'SHELXL97 (Sheldrick, 1997)'
_computing_structure_solution 'SHELXS97 (Sheldrick, 1997)'
_diffrn_ambient_temperature 295(2)
_diffrn_detector_area_resol_mean 10.000
_diffrn_measured_fraction_theta_full 0.998
_diffrn_measured_fraction_theta_max 0.998
_diffrn_measurement_device_type 'Rigaku R-AXIS RAPID'
_diffrn_measurement_method \w
_diffrn_radiation_monochromator graphite
_diffrn_radiation_source 'fine-focus sealed tube'
_diffrn_radiation_type MoK\a
_diffrn_radiation_wavelength 0.71073
_diffrn_reflns_av_R_equivalents 0.0871
_diffrn_reflns_av_sigmaI/netI 0.0368
_diffrn_reflns_limit_h_max 9
_diffrn_reflns_limit_h_min -10
_diffrn_reflns_limit_k_max 31
_diffrn_reflns_limit_k_min -31
_diffrn_reflns_limit_l_max 17
_diffrn_reflns_limit_l_min -17
_diffrn_reflns_number 36357
_diffrn_reflns_theta_full 27.45
_diffrn_reflns_theta_max 27.45
_diffrn_reflns_theta_min 3.02
_diffrn_standards_decay_% 0
_diffrn_standards_interval_count 0
_diffrn_standards_interval_time 0
_diffrn_standards_number 0
_exptl_absorpt_coefficient_mu 2.223
_exptl_absorpt_correction_T_max 0.690
_exptl_absorpt_correction_T_min 0.443
_exptl_absorpt_correction_type multi-scan
_exptl_absorpt_process_details '(ABSCOR; Higashi, 1995)'
_exptl_crystal_colour colourless
_exptl_crystal_density_diffrn 1.587
_exptl_crystal_density_method 'not measured'
_exptl_crystal_description prism
_exptl_crystal_F_000 1224
_exptl_crystal_size_max 0.30
_exptl_crystal_size_mid 0.24
_exptl_crystal_size_min 0.18
_refine_diff_density_max 2.434
_refine_diff_density_min -1.170
_refine_ls_extinction_coef 0.009(2)
_refine_ls_extinction_expression Fc^*^=kFc[1+0.001xFc^2^\l^3^/sin(2\q)]^-1/4^
_refine_ls_extinction_method 'SHELXL97 (Sheldrick, 1997)'
_refine_ls_goodness_of_fit_ref 1.170
_refine_ls_hydrogen_treatment constr
_refine_ls_matrix_type full
_refine_ls_number_parameters 192
_refine_ls_number_reflns 2917
_refine_ls_number_restraints 0
_refine_ls_restrained_S_all 1.170
_refine_ls_R_factor_all 0.0777
_refine_ls_R_factor_gt 0.0591
_refine_ls_shift/su_max 0.001
_refine_ls_shift/su_mean 0.000
_refine_ls_structure_factor_coef Fsqd
_refine_ls_weighting_details 'calc w=1/[\s^2^(Fo^2^)+(0.1071P)^2^+0.6055P] where P=(Fo^2^+2Fc^2^)/3'
_refine_ls_weighting_scheme calc
_refine_ls_wR_factor_gt 0.1620
_refine_ls_wR_factor_ref 0.1831
_reflns_number_gt 2218
_reflns_number_total 2917
_reflns_threshold_expression I>2\s(I)
_cod_data_source_file ci2486.cif
_cod_data_source_block I
_cod_database_code 2215850
_cod_database_fobs_code 2215850

loop_
_symmetry_equiv_pos_as_xyz
'x, y, z'
'-x+1/2, -y, z+1/2'
'x+1/2, -y+1/2, -z+1/2'
'-x, y+1/2, -z'
'-x, -y, -z'
'x-1/2, y, -z-1/2'
'-x-1/2, y-1/2, z-1/2'
'x, -y-1/2, z'

loop_
_atom_site_type_symbol
_atom_site_label
_atom_site_fract_x
_atom_site_fract_y
_atom_site_fract_z
_atom_site_U_iso_or_equiv
_atom_site_adp_type
_atom_site_calc_flag
_atom_site_refinement_flags
_atom_site_occupancy
_atom_site_disorder_assembly
_atom_site_disorder_group
Sr Sr1 0.29520(6) 0.7500 0.32490(4) 0.0362(3) Uani d S 1 . .
O O1 0.1965(3) 0.64729(13) 0.3671(3) 0.0451(7) Uani d . 1 . .
O O2 0.0140(4) 0.69144(12) 0.2698(2) 0.0495(8) Uani d . 1 . .
O O3 -0.0257(4) 0.55897(11) 0.3874(2) 0.0433(7) Uani d . 1 . .
O O4 0.2868(5) 0.36228(16) 0.1218(3) 0.0652(10) Uani d . 1 . .
O O5 0.1929(4) 0.42171(16) 0.0062(3) 0.0608(10) Uani d . 1 . .
H H5o 0.2231 0.4013 -0.0400 0.091 Uiso calc R 1 . .
O O6 0.5137(6) 0.7500 0.4629(4) 0.0636(13) Uani d S 1 . .
O O1W 0.1315(8) 0.7500 0.5024(4) 0.0707(14) Uani d S 1 . .
H H1W 0.1512 0.7793 0.5320 0.106 Uiso calc R 1 A .
N N1 0.5613(8) 0.7500 0.6316(4) 0.0585(15) Uani d S 1 . .
C C1 0.0504(5) 0.65244(17) 0.3291(3) 0.0371(9) Uani d . 1 . .
C C2 -0.0920(5) 0.61218(17) 0.3582(3) 0.0425(9) Uani d . 1 . .
H H2 -0.1719 0.6077 0.3021 0.051 Uiso calc R 1 . .
C C3 -0.1852(6) 0.6352(2) 0.4494(4) 0.0587(13) Uani d . 1 . .
H H3A -0.2794 0.6113 0.4658 0.088 Uiso calc R 1 . .
H H3B -0.2270 0.6720 0.4346 0.088 Uiso calc R 1 . .
H H3C -0.1080 0.6370 0.5053 0.088 Uiso calc R 1 . .
C C4 0.0337(5) 0.52473(17) 0.3125(3) 0.0402(9) Uani d . 1 . .
C C5 0.1010(6) 0.47397(18) 0.3454(3) 0.0492(10) Uani d . 1 . .
H H5 0.1054 0.4658 0.4136 0.059 Uiso calc R 1 . .
C C6 0.1603(6) 0.43628(18) 0.2766(4) 0.0501(11) Uani d . 1 . .
H H6 0.2052 0.4025 0.2988 0.060 Uiso calc R 1 . .
C C7 0.1548(6) 0.44757(19) 0.1737(3) 0.0449(10) Uani d . 1 . .
C C8 0.0878(6) 0.49822(18) 0.1425(4) 0.0456(9) Uani d . 1 . .
H H8 0.0829 0.5063 0.0742 0.055 Uiso calc R 1 . .
C C9 0.0280(6) 0.53707(18) 0.2114(4) 0.0448(10) Uani d . 1 . .
H H9 -0.0155 0.5711 0.1896 0.054 Uiso calc R 1 . .
C C10 0.2186(5) 0.4064(2) 0.1001(4) 0.0479(10) Uani d . 1 . .
C C11 0.5191(12) 0.7256(4) 0.5421(8) 0.059(2) Uani d P 0.50 A -1
H H11 0.4927 0.6878 0.5423 0.071 Uiso calc PR 0.50 A -1
C C12 0.604(2) 0.8030(6) 0.6455(10) 0.083(4) Uani d P 0.50 A -1
H H12A 0.5590 0.8252 0.5916 0.124 Uiso calc PR 0.50 A -1
H H12B 0.7263 0.8063 0.6466 0.124 Uiso calc PR 0.50 A -1
H H12C 0.5582 0.8159 0.7081 0.124 Uiso calc PR 0.50 A -1
C C13 0.5730(19) 0.7093(6) 0.7196(10) 0.087(4) Uani d P 0.50 A -1
H H13A 0.4955 0.7207 0.7716 0.130 Uiso calc PR 0.50 A -1
H H13B 0.6875 0.7091 0.7454 0.130 Uiso calc PR 0.50 A -1
H H13C 0.5434 0.6725 0.6971 0.130 Uiso calc PR 0.50 A -1

loop_
_atom_site_aniso_label
_atom_site_aniso_U_11
_atom_site_aniso_U_22
_atom_site_aniso_U_33
_atom_site_aniso_U_12
_atom_site_aniso_U_13
_atom_site_aniso_U_23
Sr1 0.0357(3) 0.0334(3) 0.0396(4) 0.000 0.0025(2) 0.000
O1 0.0406(16) 0.0403(16) 0.0543(19) -0.0014(11) -0.0037(12) 0.0109(15)
O2 0.0512(16) 0.0366(16) 0.0608(19) -0.0029(13) -0.0145(15) 0.0115(14)
O3 0.0521(16) 0.0323(14) 0.0454(16) 0.0016(12) 0.0046(13) 0.0018(12)
O4 0.084(3) 0.048(2) 0.064(2) 0.0150(17) 0.0024(18) -0.0038(18)
O5 0.076(2) 0.058(2) 0.048(2) 0.0189(17) 0.0067(16) -0.0077(16)
O6 0.057(3) 0.086(4) 0.047(3) 0.000 -0.008(2) 0.000
O1W 0.071(3) 0.082(4) 0.058(3) 0.000 0.010(3) 0.000
N1 0.057(3) 0.071(4) 0.048(3) 0.000 -0.006(3) 0.000
C1 0.040(2) 0.0340(19) 0.037(2) 0.0033(16) 0.0008(16) -0.0024(15)
C2 0.043(2) 0.0330(19) 0.051(2) 0.0018(17) 0.0028(19) 0.0018(17)
C3 0.062(3) 0.041(2) 0.073(3) 0.003(2) 0.019(2) 0.001(2)
C4 0.041(2) 0.032(2) 0.047(2) -0.0040(17) 0.0019(17) -0.0019(16)
C5 0.060(3) 0.041(2) 0.047(2) 0.003(2) 0.003(2) 0.0070(19)
C6 0.057(2) 0.036(2) 0.057(3) 0.005(2) 0.000(2) 0.0029(19)
C7 0.043(2) 0.040(2) 0.052(3) -0.0024(19) 0.0035(18) -0.0019(18)
C8 0.050(2) 0.042(2) 0.045(2) -0.0001(19) 0.0000(19) 0.0004(18)
C9 0.051(2) 0.034(2) 0.050(2) 0.0007(18) -0.0030(19) 0.0026(19)
C10 0.049(2) 0.042(2) 0.052(3) -0.0007(19) 0.0019(19) -0.002(2)
C11 0.062(5) 0.049(5) 0.065(6) -0.003(4) -0.001(5) 0.002(5)
C12 0.112(11) 0.068(8) 0.069(8) -0.021(7) -0.009(8) -0.009(7)
C13 0.103(10) 0.094(10) 0.063(7) -0.009(8) -0.005(7) 0.033(7)

loop_
_atom_type_symbol
_atom_type_description
_atom_type_scat_dispersion_real
_atom_type_scat_dispersion_imag
_atom_type_scat_source
C C 0.0033 0.0016 'International Tables Vol C Tables 4.2.6.8 and 6.1.1.4'
H H 0.0000 0.0000 'International Tables Vol C Tables 4.2.6.8 and 6.1.1.4'
N N 0.0061 0.0033 'International Tables Vol C Tables 4.2.6.8 and 6.1.1.4'
O O 0.0106 0.0060 'International Tables Vol C Tables 4.2.6.8 and 6.1.1.4'
Sr Sr -1.5307 3.2498 'International Tables Vol C Tables 4.2.6.8 and 6.1.1.4'

loop_
_geom_angle_atom_site_label_1
_geom_angle_atom_site_label_2
_geom_angle_atom_site_label_3
_geom_angle_site_symmetry_1
_geom_angle_site_symmetry_3
_geom_angle
O6 Sr1 O2 . 3_565 84.48(12)
O6 Sr1 O2 . 6_656 84.48(12)
O2 Sr1 O2 3_565 6_656 66.84(13)
O6 Sr1 O1 . 8_575 92.50(8)
O2 Sr1 O1 3_565 8_575 77.79(10)
O2 Sr1 O1 6_656 8_575 144.64(10)
O6 Sr1 O1 . . 92.50(8)
O2 Sr1 O1 3_565 . 144.64(10)
O2 Sr1 O1 6_656 . 77.79(10)
O1 Sr1 O1 8_575 . 137.57(14)
O6 Sr1 O1W . . 71.44(18)
O2 Sr1 O1W 3_565 . 139.05(11)
O2 Sr1 O1W 6_656 . 139.05(11)
O1 Sr1 O1W 8_575 . 70.93(8)
O1 Sr1 O1W . . 70.93(8)
O6 Sr1 O2 . . 138.70(10)
O2 Sr1 O2 3_565 . 134.19(4)
O2 Sr1 O2 6_656 . 97.29(8)
O1 Sr1 O2 8_575 . 107.61(9)
O1 Sr1 O2 . . 48.52(9)
O1W Sr1 O2 . . 81.42(14)
O6 Sr1 O2 . 8_575 138.70(10)
O2 Sr1 O2 3_565 8_575 97.29(8)
O2 Sr1 O2 6_656 8_575 134.19(4)
O1 Sr1 O2 8_575 8_575 48.52(9)
O1 Sr1 O2 . 8_575 107.61(9)
O1W Sr1 O2 . 8_575 81.42(14)
O2 Sr1 O2 . 8_575 62.34(12)
C1 O1 Sr1 . . 95.1(2)
C1 O2 Sr1 . 6_556 150.8(3)
C1 O2 Sr1 . . 91.8(2)
Sr1 O2 Sr1 6_556 . 113.24(10)
C4 O3 C2 . . 117.3(3)
C10 O5 H5o . . 120.0
C11 O6 Sr1 . . 131.5(5)
Sr1 O1W H1W . . 109.5
C12 N1 C11 . . 126.2(9)
C12 N1 C13 . . 119.4(10)
C11 N1 C13 . . 114.2(8)
O2 C1 O1 . . 122.2(4)
O2 C1 C2 . . 117.7(4)
O1 C1 C2 . . 120.1(4)
O3 C2 C3 . . 106.3(4)
O3 C2 C1 . . 111.6(3)
C3 C2 C1 . . 108.9(3)
O3 C2 H2 . . 110.0
C3 C2 H2 . . 110.0
C1 C2 H2 . . 110.0
C2 C3 H3A . . 109.5
C2 C3 H3B . . 109.5
H3A C3 H3B . . 109.5
C2 C3 H3C . . 109.5
H3A C3 H3C . . 109.5
H3B C3 H3C . . 109.5
O3 C4 C9 . . 124.7(4)
O3 C4 C5 . . 114.9(4)
C9 C4 C5 . . 120.3(4)
C6 C5 C4 . . 119.6(4)
C6 C5 H5 . . 120.2
C4 C5 H5 . . 120.2
C5 C6 C7 . . 121.2(4)
C5 C6 H6 . . 119.4
C7 C6 H6 . . 119.4
C8 C7 C6 . . 118.4(4)
C8 C7 C10 . . 121.0(4)
C6 C7 C10 . . 120.7(4)
C7 C8 C9 . . 121.1(4)
C7 C8 H8 . . 119.4
C9 C8 H8 . . 119.4
C4 C9 C8 . . 119.4(4)
C4 C9 H9 . . 120.3
C8 C9 H9 . . 120.3
O4 C10 O5 . . 122.3(5)
O4 C10 C7 . . 124.8(5)
O5 C10 C7 . . 113.0(4)
O6 C11 N1 . . 124.3(9)
O6 C11 H11 . . 117.9
N1 C11 H11 . . 117.9
N1 C12 H12A . . 109.5
N1 C12 H12B . . 109.5
N1 C12 H12C . . 109.5
N1 C13 H13A . . 109.5
N1 C13 H13B . . 109.5
N1 C13 H13C . . 109.5

loop_
_geom_bond_atom_site_label_1
_geom_bond_atom_site_label_2
_geom_bond_site_symmetry_2
_geom_bond_distance
Sr1 O1 . 2.641(3)
Sr1 O1 8_575 2.641(3)
Sr1 O2 . 2.712(3)
Sr1 O2 3_565 2.549(3)
Sr1 O2 6_656 2.549(3)
Sr1 O2 8_575 2.712(3)
Sr1 O6 . 2.511(5)
Sr1 O1W . 2.688(5)
O1 C1 . 1.257(5)
O2 C1 . 1.257(5)
O3 C4 . 1.373(5)
O3 C2 . 1.431(5)
O4 C10 . 1.218(6)
O5 C10 . 1.319(6)
O5 H5o . 0.82
O6 C11 . 1.206(11)
O1W H1W . 0.82
N1 C12 . 1.327(13)
N1 C11 . 1.368(11)
N1 C13 . 1.527(12)
C1 C2 . 1.525(6)
C2 C3 . 1.521(6)
C2 H2 . 0.98
C3 H3A . 0.96
C3 H3B . 0.96
C3 H3C . 0.96
C4 C9 . 1.379(6)
C4 C5 . 1.396(6)
C5 C6 . 1.368(6)
C5 H5 . 0.93
C6 C7 . 1.397(6)
C6 H6 . 0.93
C7 C8 . 1.387(6)
C7 C10 . 1.478(6)
C8 C9 . 1.389(6)
C8 H8 . 0.93
C9 H9 . 0.93
C11 H11 . 0.93
C12 H12A . 0.96
C12 H12B . 0.96
C12 H12C . 0.96
C13 H13A . 0.96
C13 H13B . 0.96
C13 H13C . 0.96

loop_
_geom_hbond_atom_site_label_D
_geom_hbond_atom_site_label_H
_geom_hbond_atom_site_label_A
_geom_hbond_site_symmetry_A
_geom_hbond_distance_DH
_geom_hbond_distance_HA
_geom_hbond_distance_DA
_geom_hbond_angle_DHA
_geom_hbond_publ_flag
O5 H5O O1 2_564 0.82 1.81 2.629(4) 174 y
O1W H1W O4 7_666 0.82 2.37 3.191(5) 178 y

loop_
_geom_torsion_atom_site_label_1
_geom_torsion_atom_site_label_2
_geom_torsion_atom_site_label_3
_geom_torsion_atom_site_label_4
_geom_torsion_site_symmetry_1
_geom_torsion_site_symmetry_4
_geom_torsion
O6 Sr1 O1 C1 . . 156.3(3)
O2 Sr1 O1 C1 3_565 . -119.7(3)
O2 Sr1 O1 C1 6_656 . -119.9(3)
O1 Sr1 O1 C1 8_575 . 59.8(4)
O1W Sr1 O1 C1 . . 86.9(3)
O2 Sr1 O1 C1 . . -8.5(2)
O2 Sr1 O1 C1 8_575 . 12.9(3)
O6 Sr1 O2 C1 . . -14.9(3)
O2 Sr1 O2 C1 3_565 . 139.7(2)
O2 Sr1 O2 C1 6_656 . 75.1(2)
O1 Sr1 O2 C1 8_575 . -130.4(2)
O1 Sr1 O2 C1 . . 8.5(2)
O1W Sr1 O2 C1 . . -63.6(2)
O2 Sr1 O2 C1 8_575 . -148.4(2)
O6 Sr1 O2 Sr1 . 6_556 149.72(15)
O2 Sr1 O2 Sr1 3_565 6_556 -55.74(17)
O2 Sr1 O2 Sr1 6_656 6_556 -120.36(18)
O1 Sr1 O2 Sr1 8_575 6_556 34.21(16)
O1 Sr1 O2 Sr1 . 6_556 173.1(2)
O1W Sr1 O2 Sr1 . 6_556 100.98(14)
O2 Sr1 O2 Sr1 8_575 6_556 16.22(16)
O1 Sr1 O6 C11 . . -28.6(7)
O1W Sr1 O6 C11 . . 40.3(7)
O2 Sr1 O6 C11 . . -11.3(8)
Sr1 O2 C1 O1 . . -15.9(4)
Sr1 O2 C1 C2 6_556 . 11.3(8)
Sr1 O2 C1 C2 . . 161.2(3)
Sr1 O1 C1 O2 . . 16.4(4)
Sr1 O1 C1 C2 . . -160.7(3)
C4 O3 C2 C3 . . 167.1(4)
C4 O3 C2 C1 . . -74.3(4)
O2 C1 C2 O3 . . 154.9(4)
O1 C1 C2 O3 . . -27.9(5)
O2 C1 C2 C3 . . -88.1(5)
O1 C1 C2 C3 . . 89.2(5)
C2 O3 C4 C9 . . -2.6(6)
C2 O3 C4 C5 . . 178.4(4)
O3 C4 C5 C6 . . 178.6(4)
C9 C4 C5 C6 . . -0.4(7)
C4 C5 C6 C7 . . -0.1(7)
C5 C6 C7 C8 . . 0.2(7)
C5 C6 C7 C10 . . -179.7(4)
C6 C7 C8 C9 . . 0.2(7)
C10 C7 C8 C9 . . -179.9(4)
O3 C4 C9 C8 . . -178.1(4)
C5 C4 C9 C8 . . 0.8(6)
C7 C8 C9 C4 . . -0.7(7)
C8 C7 C10 O4 . . 176.2(4)
C6 C7 C10 O4 . . -3.9(7)
C8 C7 C10 O5 . . -4.5(6)
C6 C7 C10 O5 . . 175.4(4)
Sr1 O6 C11 N1 . . -133.9(7)
C12 N1 C11 O6 . . -0.8(16)
C13 N1 C11 O6 . . -175.2(10)
